data_1557214
loop_
_publ_author_name
'Li, Ye-Xin'
'Chen, You-Gui'
'Yu, Zhen-Feng'
'Yang, Xiao-Feng'
'Nie, Yong'
'Cui, Yu'
'Sun, Guo-Xin'

_publ_section_title
;
 Polymorph-Dependent Multicolor-Switchable Mechanofluorochromism of
 1-(9-Anthryl)vinyl-3-(3-pyridyl)vinylbenzene: Molecular Conformation
 versus Intermolecular Interaction
;
_journal_name_full 'The Journal of Physical Chemistry C'
_journal_paper_doi 10.1021/acs.jpcc.9b11180
_journal_year 2020
_chemical_formula_sum 'C29 H21 N'
_chemical_formula_weight 383.47
_space_group_crystal_system tetragonal
_space_group_IT_number 85
_space_group_name_Hall '-P 4a'
_space_group_name_H-M_alt 'P 4/n :2'
_atom_sites_solution_hydrogens geom
_audit_creation_method SHELXL-2018/3
_cell_angle_alpha 90
_cell_angle_beta 90
_cell_angle_gamma 90
_cell_formula_units_Z 8
_cell_length_a 27.4933(11)
_cell_length_b 27.4933(11)
_cell_length_c 5.8624(2)
_cell_measurement_reflns_used 9956
_cell_measurement_temperature 193(2)
_cell_measurement_theta_max 58.97
_cell_measurement_theta_min 2.80
_cell_volume 4431.3(3)
_computing_structure_refinement 'SHELXL-2018/3 (Sheldrick, 2018)'
_computing_structure_solution 'SHELXT 2014/5 (Sheldrick, 2014)'
_diffrn_ambient_temperature 193(2)
_diffrn_measured_fraction_theta_full 0.992
_diffrn_measured_fraction_theta_max 0.992
_diffrn_measurement_device_type 'Bruker D8 Venture'
_diffrn_measurement_method '\f and \w scans'
_diffrn_radiation_type GaK\a
_diffrn_radiation_wavelength 1.34139
_diffrn_reflns_av_R_equivalents 0.0606
_diffrn_reflns_av_unetI/netI 0.0262
_diffrn_reflns_Laue_measured_fraction_full 0.992
_diffrn_reflns_Laue_measured_fraction_max 0.992
_diffrn_reflns_limit_h_max 32
_diffrn_reflns_limit_h_min -32
_diffrn_reflns_limit_k_max 32
_diffrn_reflns_limit_k_min -32
_diffrn_reflns_limit_l_max 6
_diffrn_reflns_limit_l_min -6
_diffrn_reflns_number 52849
_diffrn_reflns_point_group_measured_fraction_full 0.992
_diffrn_reflns_point_group_measured_fraction_max 0.992
_diffrn_reflns_theta_full 52.973
_diffrn_reflns_theta_max 52.973
_diffrn_reflns_theta_min 3.956
_exptl_absorpt_coefficient_mu 0.321
_exptl_crystal_density_diffrn 1.150
_exptl_crystal_description block
_exptl_crystal_F_000 1616
_exptl_crystal_size_max 0.080
_exptl_crystal_size_mid 0.060
_exptl_crystal_size_min 0.050
_refine_diff_density_max 0.730
_refine_diff_density_min -0.211
_refine_diff_density_rms 0.033
_refine_ls_extinction_coef 0.0009(3)
_refine_ls_extinction_expression Fc^*^=kFc[1+0.001xFc^2^\l^3^/sin(2\q)]^-1/4^
_refine_ls_extinction_method 'SHELXL-2018/3 (Sheldrick 2018)'
_refine_ls_goodness_of_fit_ref 1.026
_refine_ls_hydrogen_treatment constr
_refine_ls_matrix_type full
_refine_ls_number_parameters 266
_refine_ls_number_reflns 3872
_refine_ls_number_restraints 0
_refine_ls_restrained_S_all 1.026
_refine_ls_R_factor_all 0.0676
_refine_ls_R_factor_gt 0.0515
_refine_ls_shift/su_max 0.000
_refine_ls_shift/su_mean 0.000
_refine_ls_structure_factor_coef Fsqd
_refine_ls_weighting_details 'w=1/[\s^2^(Fo^2^)+(0.0738P)^2^+1.6779P] where P=(Fo^2^+2Fc^2^)/3'
_refine_ls_weighting_scheme calc
_refine_ls_wR_factor_gt 0.1395
_refine_ls_wR_factor_ref 0.1539
_reflns_Friedel_coverage 0.000
_reflns_number_gt 3028
_reflns_number_total 3872
_reflns_threshold_expression 'I > 2\s(I)'
_cod_data_source_file jp9b11180_si_002.cif
_cod_data_source_block 20190121zh_znz9717_0m_a_sq
_cod_original_cell_volume 4431.3(4)
_cod_original_sg_symbol_H-M 'P 4/n'
_cod_database_code 1557214
_shelx_shelxl_version_number 2018/3
_shelx_space_group_comment
;
The symmetry employed for this shelxl refinement is uniquely defined
by the following loop, which should always be used as a source of
symmetry information in preference to the above space-group names.
They are only intended as comments.
;
_shelx_estimated_absorpt_t_min 0.975
_shelx_estimated_absorpt_t_max 0.984

loop_
_space_group_symop_operation_xyz
'x, y, z'
'-x+1/2, -y+1/2, z'
'-y+1/2, x, z'
'y, -x+1/2, z'
'-x, -y, -z'
'x-1/2, y-1/2, -z'
'y-1/2, -x, -z'
'-y, x-1/2, -z'

loop_
_atom_site_label
_atom_site_type_symbol
_atom_site_fract_x
_atom_site_fract_y
_atom_site_fract_z
_atom_site_U_iso_or_equiv
_atom_site_adp_type
_atom_site_occupancy
_atom_site_site_symmetry_order
_atom_site_calc_flag
_atom_site_refinement_flags_posn
_atom_site_refinement_flags_adp
C1 C 0.50660(8) 0.27047(6) 0.3666(3) 0.0534(5) Uani 1 1 d . .
C2 C 0.47104(8) 0.26202(7) 0.1947(4) 0.0634(6) Uani 1 1 d . .
H2 H 0.478911 0.241594 0.069325 0.076 Uiso 1 1 calc R U
C3 C 0.42616(10) 0.28246(9) 0.2056(5) 0.0779(7) Uani 1 1 d . .
H3 H 0.403396 0.276795 0.086632 0.093 Uiso 1 1 calc R U
C4 C 0.41305(11) 0.31213(9) 0.3929(5) 0.0847(8) Uani 1 1 d . .
H4 H 0.381258 0.325557 0.401004 0.102 Uiso 1 1 calc R U
C5 C 0.44520(10) 0.32140(8) 0.5588(5) 0.0761(7) Uani 1 1 d . .
H5 H 0.435697 0.341179 0.684025 0.091 Uiso 1 1 calc R U
C6 C 0.49367(8) 0.30215(7) 0.5519(4) 0.0596(5) Uani 1 1 d . .
C7 C 0.52801(9) 0.31435(7) 0.7147(4) 0.0638(6) Uani 1 1 d . .
H7 H 0.518818 0.334641 0.838561 0.077 Uiso 1 1 calc R U
C8 C 0.57560(9) 0.29763(7) 0.7014(3) 0.0581(5) Uani 1 1 d . .
C9 C 0.61099(11) 0.31119(8) 0.8658(4) 0.0695(6) Uani 1 1 d . .
H9 H 0.602287 0.332917 0.985030 0.083 Uiso 1 1 calc R U
C10 C 0.65684(11) 0.29370(9) 0.8555(4) 0.0764(7) Uani 1 1 d . .
H10 H 0.680118 0.303320 0.966404 0.092 Uiso 1 1 calc R U
C11 C 0.67030(9) 0.26099(9) 0.6794(4) 0.0720(6) Uani 1 1 d . .
H11 H 0.702506 0.248526 0.674453 0.086 Uiso 1 1 calc R U
C12 C 0.63753(8) 0.24723(7) 0.5169(4) 0.0611(6) Uani 1 1 d . .
H12 H 0.647276 0.225285 0.400391 0.073 Uiso 1 1 calc R U
C13 C 0.58902(8) 0.26519(6) 0.5193(3) 0.0533(5) Uani 1 1 d . .
C14 C 0.55396(7) 0.25048(6) 0.3577(3) 0.0503(5) Uani 1 1 d . .
C15 C 0.56708(7) 0.21376(6) 0.1831(3) 0.0504(5) Uani 1 1 d . .
H15 H 0.592851 0.221381 0.081190 0.061 Uiso 1 1 calc R U
C16 C 0.54535(7) 0.17106(6) 0.1593(3) 0.0462(4) Uani 1 1 d . .
H16 H 0.518333 0.164208 0.255098 0.055 Uiso 1 1 calc R U
C17 C 0.56026(6) 0.13353(6) -0.0053(3) 0.0423(4) Uani 1 1 d . .
C18 C 0.58045(7) 0.14611(7) -0.2160(3) 0.0504(5) Uani 1 1 d . .
H18 H 0.582967 0.179411 -0.257567 0.060 Uiso 1 1 calc R U
C19 C 0.59674(7) 0.11077(8) -0.3642(3) 0.0575(5) Uani 1 1 d . .
H19 H 0.610306 0.119873 -0.506951 0.069 Uiso 1 1 calc R U
C20 C 0.59350(7) 0.06278(8) -0.3069(3) 0.0548(5) Uani 1 1 d . .
H20 H 0.605347 0.038796 -0.409421 0.066 Uiso 1 1 calc R U
C21 C 0.57299(6) 0.04841(6) -0.0994(3) 0.0481(5) Uani 1 1 d . .
C22 C 0.55587(6) 0.08457(6) 0.0481(3) 0.0443(4) Uani 1 1 d . .
H22 H 0.540942 0.075396 0.187798 0.053 Uiso 1 1 calc R U
C23 C 0.57306(7) -0.00325(7) -0.0464(4) 0.0550(5) Uani 1 1 d . .
H23 H 0.587367 -0.024043 -0.157109 0.066 Uiso 1 1 calc R U
C24 C 0.55598(7) -0.02406(7) 0.1330(4) 0.0551(5) Uani 1 1 d . .
H24 H 0.539475 -0.003949 0.239663 0.066 Uiso 1 1 calc R U
C25 C 0.55971(7) -0.07698(7) 0.1894(3) 0.053 Uani 1 1 d . .
C26 C 0.54545(8) -0.09314(8) 0.3986(4) 0.0651(6) Uani 1 1 d . .
H26 H 0.532022 -0.069748 0.499856 0.078 Uiso 1 1 calc R U
C27 C 0.56704(10) -0.17118(9) 0.3332(4) 0.0784(7) Uani 1 1 d . .
H27 H 0.570182 -0.203897 0.383173 0.094 Uiso 1 1 calc R U
C28 C 0.58192(11) -0.15927(9) 0.1155(5) 0.0854(8) Uani 1 1 d . .
H28 H 0.594569 -0.183367 0.015660 0.103 Uiso 1 1 calc R U
C29 C 0.57791(9) -0.11086(8) 0.0458(4) 0.0673(6) Uani 1 1 d . .
H29 H 0.588011 -0.101709 -0.103146 0.081 Uiso 1 1 calc R U
N1 N 0.54859(8) -0.13866(7) 0.4743(3) 0.0753(6) Uani 1 1 d . .

loop_
_atom_site_aniso_label
_atom_site_aniso_U_11
_atom_site_aniso_U_22
_atom_site_aniso_U_33
_atom_site_aniso_U_23
_atom_site_aniso_U_13
_atom_site_aniso_U_12
C1 0.0763(13) 0.0338(9) 0.0502(11) 0.0042(8) 0.0120(10) 0.0006(9)
C2 0.0825(15) 0.0479(11) 0.0599(13) 0.0019(9) 0.0058(11) 0.0100(10)
C3 0.0846(17) 0.0654(14) 0.0836(17) 0.0022(13) -0.0044(14) 0.0200(12)
C4 0.0888(18) 0.0651(15) 0.100(2) 0.0005(14) 0.0105(16) 0.0285(13)
C5 0.0982(19) 0.0494(12) 0.0808(16) -0.0041(12) 0.0220(15) 0.0185(12)
C6 0.0843(15) 0.0371(10) 0.0572(12) 0.0036(9) 0.0166(11) 0.0041(9)
C7 0.1020(18) 0.0379(10) 0.0515(12) -0.0019(9) 0.0198(12) -0.0013(10)
C8 0.0919(16) 0.0367(10) 0.0456(11) 0.0028(8) 0.0107(10) -0.0111(10)
C9 0.108(2) 0.0486(12) 0.0519(12) 0.0008(9) 0.0064(12) -0.0182(12)
C10 0.101(2) 0.0667(14) 0.0611(14) 0.0037(12) -0.0058(13) -0.0309(14)
C11 0.0745(15) 0.0687(14) 0.0727(15) 0.0059(12) 0.0029(12) -0.0200(12)
C12 0.0706(14) 0.0531(11) 0.0597(13) 0.0004(9) 0.0115(10) -0.0114(10)
C13 0.0755(13) 0.0362(9) 0.0481(11) 0.0044(8) 0.0116(9) -0.0093(9)
C14 0.0717(13) 0.0343(9) 0.0449(10) 0.0036(8) 0.0122(9) -0.0028(8)
C15 0.0634(12) 0.0434(10) 0.0445(10) 0.0014(8) 0.0121(9) 0.0003(8)
C16 0.0556(11) 0.0430(10) 0.0400(10) 0.0012(7) 0.0095(8) 0.0001(8)
C17 0.0447(9) 0.0445(10) 0.0378(9) -0.0007(7) 0.0010(7) 0.0008(7)
C18 0.0572(11) 0.0530(11) 0.0409(10) 0.0031(8) 0.0037(8) 0.0024(8)
C19 0.0645(13) 0.0685(13) 0.0396(10) -0.0018(9) 0.0063(9) 0.0076(10)
C20 0.0564(11) 0.0655(13) 0.0425(10) -0.0133(9) -0.0007(9) 0.0099(9)
C21 0.0461(10) 0.0439(10) 0.0542(11) -0.0087(8) -0.0104(8) 0.0024(8)
C22 0.0459(10) 0.0467(10) 0.0403(9) -0.0010(8) 0.0003(8) -0.0044(7)
C23 0.0578(12) 0.0524(11) 0.0548(12) -0.0083(9) -0.0048(10) -0.0014(9)
C24 0.0476(11) 0.0634(12) 0.0543(12) -0.0145(10) 0.0008(9) -0.0003(9)
C25 0.050 0.055 0.053 -0.002 -0.007 -0.010
C26 0.0655(13) 0.0612(13) 0.0686(14) 0.0040(11) 0.0098(11) -0.0076(10)
C27 0.1036(19) 0.0522(13) 0.0794(17) 0.0073(12) 0.0075(14) -0.0132(12)
C28 0.116(2) 0.0624(15) 0.0780(17) -0.0168(13) 0.0167(16) -0.0087(14)
C29 0.0841(16) 0.0656(14) 0.0523(12) 0.0069(10) 0.0019(11) -0.0161(11)
N1 0.0925(14) 0.0629(12) 0.0705(13) 0.0126(10) 0.0128(11) -0.0108(10)

loop_
_atom_type_symbol
_atom_type_description
_atom_type_scat_dispersion_real
_atom_type_scat_dispersion_imag
_atom_type_scat_source
C C 0.0137 0.0067 'International Tables Vol C Tables 4.2.6.8 and 6.1.1.4'
H H 0.0000 0.0000 'International Tables Vol C Tables 4.2.6.8 and 6.1.1.4'
N N 0.0241 0.0134 'International Tables Vol C Tables 4.2.6.8 and 6.1.1.4'

loop_
_geom_angle_atom_site_label_1
_geom_angle_atom_site_label_2
_geom_angle_atom_site_label_3
_geom_angle
C14 C1 C2 122.87(18)
C14 C1 C6 119.42(19)
C2 C1 C6 117.67(19)
C3 C2 C1 121.6(2)
C3 C2 H2 119.2
C1 C2 H2 119.2
C2 C3 C4 120.5(3)
C2 C3 H3 119.8
C4 C3 H3 119.8
C5 C4 C3 120.4(2)
C5 C4 H4 119.8
C3 C4 H4 119.8
C4 C5 C6 121.5(2)
C4 C5 H5 119.3
C6 C5 H5 119.3
C7 C6 C5 121.7(2)
C7 C6 C1 120.0(2)
C5 C6 C1 118.4(2)
C6 C7 C8 121.58(19)
C6 C7 H7 119.2
C8 C7 H7 119.2
C7 C8 C9 121.4(2)
C7 C8 C13 119.2(2)
C9 C8 C13 119.4(2)
C10 C9 C8 121.0(2)
C10 C9 H9 119.5
C8 C9 H9 119.5
C9 C10 C11 120.1(2)
C9 C10 H10 119.9
C11 C10 H10 119.9
C12 C11 C10 120.8(2)
C12 C11 H11 119.6
C10 C11 H11 119.6
C11 C12 C13 121.1(2)
C11 C12 H12 119.5
C13 C12 H12 119.5
C14 C13 C12 122.31(18)
C14 C13 C8 120.05(19)
C12 C13 C8 117.57(19)
C13 C14 C1 119.52(17)
C13 C14 C15 119.52(18)
C1 C14 C15 120.96(18)
C16 C15 C14 124.49(17)
C16 C15 H15 117.8
C14 C15 H15 117.8
C15 C16 C17 124.40(17)
C15 C16 H16 117.8
C17 C16 H16 117.8
C22 C17 C18 118.30(16)
C22 C17 C16 120.54(15)
C18 C17 C16 121.13(16)
C19 C18 C17 120.78(18)
C19 C18 H18 119.6
C17 C18 H18 119.6
C20 C19 C18 120.35(18)
C20 C19 H19 119.8
C18 C19 H19 119.8
C19 C20 C21 120.93(17)
C19 C20 H20 119.5
C21 C20 H20 119.5
C20 C21 C22 118.22(17)
C20 C21 C23 117.49(17)
C22 C21 C23 124.21(18)
C17 C22 C21 121.36(17)
C17 C22 H22 119.3
C21 C22 H22 119.3
C24 C23 C21 127.50(19)
C24 C23 H23 116.2
C21 C23 H23 116.2
C23 C24 C25 126.04(19)
C23 C24 H24 117.0
C25 C24 H24 117.0
C29 C25 C26 116.3(2)
C29 C25 C24 123.94(19)
C26 C25 C24 119.77(19)
N1 C26 C25 126.0(2)
N1 C26 H26 117.0
C25 C26 H26 117.0
N1 C27 C28 122.2(2)
N1 C27 H27 118.9
C28 C27 H27 118.9
C27 C28 C29 118.3(2)
C27 C28 H28 120.9
C29 C28 H28 120.9
C25 C29 C28 120.2(2)
C25 C29 H29 119.9
C28 C29 H29 119.9
C27 N1 C26 117.0(2)

loop_
_geom_bond_atom_site_label_1
_geom_bond_atom_site_label_2
_geom_bond_distance
C1 C14 1.414(3)
C1 C2 1.423(3)
C1 C6 1.437(3)
C2 C3 1.357(3)
C2 H2 0.9500
C3 C4 1.415(4)
C3 H3 0.9500
C4 C5 1.339(4)
C4 H4 0.9500
C5 C6 1.435(3)
C5 H5 0.9500
C6 C7 1.384(3)
C7 C8 1.389(3)
C7 H7 0.9500
C8 C9 1.420(3)
C8 C13 1.439(3)
C9 C10 1.350(4)
C9 H9 0.9500
C10 C11 1.418(3)
C10 H10 0.9500
C11 C12 1.364(3)
C11 H11 0.9500
C12 C13 1.422(3)
C12 H12 0.9500
C13 C14 1.411(3)
C14 C15 1.482(2)
C15 C16 1.325(3)
C15 H15 0.9500
C16 C17 1.471(2)
C16 H16 0.9500
C17 C22 1.387(2)
C17 C18 1.398(2)
C18 C19 1.378(3)
C18 H18 0.9500
C19 C20 1.364(3)
C19 H19 0.9500
C20 C21 1.397(3)
C20 H20 0.9500
C21 C22 1.399(2)
C21 C23 1.454(3)
C22 H22 0.9500
C23 C24 1.286(3)
C23 H23 0.9500
C24 C25 1.495(3)
C24 H24 0.9500
C25 C29 1.351(3)
C25 C26 1.362(3)
C26 N1 1.331(3)
C26 H26 0.9500
C27 N1 1.319(3)
C27 C28 1.379(4)
C27 H27 0.9500
C28 C29 1.397(3)
C28 H28 0.9500
C29 H29 0.9500
